data_7102827
loop_
_publ_author_name
'Jia, Hong-Peng'
'Li, Wei'
'Ju, Zhan-Feng'
'Zhang, Jie'

_publ_section_title
;
 A two-step field-induced magnetic transition in spin-canted systems
 observed only for the Co^II^ coordination polymer
;
_journal_coden_ASTM CHCOFS
_journal_issue 3
_journal_name_full
;
 Chemical Communications (Cambridge, United Kingdom)
;
_journal_page_first 371
_journal_page_last 373
_journal_paper_doi 10.1039/b714678g
_journal_year 2008
_chemical_formula_moiety 'C12 H14 Mn3 N4 O16, 2(H2 O)'
_chemical_formula_sum 'C12 H18 Mn3 N4 O18'
_chemical_formula_weight 671.12
_space_group_IT_number 2
_symmetry_cell_setting triclinic
_symmetry_space_group_name_Hall '-P 1'
_symmetry_space_group_name_H-M 'P -1'
_atom_sites_solution_hydrogens geom
_atom_sites_solution_primary direct
_atom_sites_solution_secondary difmap
_audit_creation_method SHELXL-97
_cell_angle_alpha 112.158(2)
_cell_angle_beta 107.435(4)
_cell_angle_gamma 100.623(4)
_cell_formula_units_Z 1
_cell_length_a 7.499(4)
_cell_length_b 9.246(5)
_cell_length_c 9.374(5)
_cell_measurement_reflns_used 1664
_cell_measurement_temperature 294
_cell_measurement_theta_max 27.4410
_cell_measurement_theta_min 2.5257
_cell_volume 540.8(5)
_computing_cell_refinement 'CrystalClear (Rigaku/MSC Inc., 2005)'
_computing_data_collection 'CrystalClear (Rigaku/MSC Inc., 2005)'
_computing_data_reduction 'CrystalClear (Rigaku/MSC Inc., 2005)'
_computing_structure_refinement 'SHELXL-97 (Sheldrick, 1997)'
_computing_structure_solution 'SHELXS-97 (Sheldrick, 1990)'
_diffrn_ambient_temperature 294
_diffrn_detector_area_resol_mean 28.5714
_diffrn_measured_fraction_theta_full 0.975
_diffrn_measured_fraction_theta_max 0.975
_diffrn_measurement_device_type 'Saturn70 (4x4 bin mode)'
_diffrn_measurement_method CCD_Profile_fitting
_diffrn_radiation_monochromator Confocal
_diffrn_radiation_source 'Rotating Anode'
_diffrn_radiation_type MoK\a
_diffrn_radiation_wavelength 0.71073
_diffrn_reflns_av_R_equivalents 0.0170
_diffrn_reflns_av_sigmaI/netI 0.0256
_diffrn_reflns_limit_h_max 9
_diffrn_reflns_limit_h_min -5
_diffrn_reflns_limit_k_max 11
_diffrn_reflns_limit_k_min -11
_diffrn_reflns_limit_l_max 12
_diffrn_reflns_limit_l_min -12
_diffrn_reflns_number 4202
_diffrn_reflns_theta_full 27.45
_diffrn_reflns_theta_max 27.45
_diffrn_reflns_theta_min 2.53
_diffrn_standards_decay_% 0
_diffrn_standards_interval_count 0
_diffrn_standards_interval_time .
_diffrn_standards_number 0
_exptl_absorpt_coefficient_mu 1.826
_exptl_absorpt_correction_T_max 0.8244
_exptl_absorpt_correction_T_min 0.5757
_exptl_absorpt_correction_type multi-scan
_exptl_absorpt_process_details 'CrystalClear (Rigaku/MSC Inc., 2004)'
_exptl_crystal_colour yellow
_exptl_crystal_density_diffrn 2.061
_exptl_crystal_density_method 'not measured'
_exptl_crystal_description Prism
_exptl_crystal_F_000 337
_exptl_crystal_size_max 0.34
_exptl_crystal_size_mid 0.28
_exptl_crystal_size_min 0.11
_refine_diff_density_max 0.431
_refine_diff_density_min -0.399
_refine_diff_density_rms 0.081
_refine_ls_extinction_method none
_refine_ls_goodness_of_fit_ref 1.066
_refine_ls_hydrogen_treatment constr
_refine_ls_matrix_type full
_refine_ls_number_parameters 169
_refine_ls_number_reflns 2410
_refine_ls_number_restraints 0
_refine_ls_restrained_S_all 1.066
_refine_ls_R_factor_all 0.0317
_refine_ls_R_factor_gt 0.0282
_refine_ls_shift/su_max 0.001
_refine_ls_shift/su_mean 0.000
_refine_ls_structure_factor_coef Fsqd
_refine_ls_weighting_details 'calc w=1/[\s^2^(Fo^2^)+(0.0568P)^2^+0.2844P] where P=(Fo^2^+2Fc^2^)/3'
_refine_ls_weighting_scheme calc
_refine_ls_wR_factor_gt 0.0905
_refine_ls_wR_factor_ref 0.0931
_reflns_number_gt 2149
_reflns_number_total 2410
_reflns_threshold_expression >2sigma(I)
_cod_data_source_file b714678g.txt
_cod_data_source_block 1
_cod_depositor_comments
;
The following automatic conversions were performed:
'_exptl_absorpt_correction_type' value 'Multi-scan' changed to
'multi-scan' according to
'/home/saulius/struct/CIF-dictionaries/cif_core.dic' dictionary named
'cif_core.dic' version 2.4.1 from 2010-06-29.

Automatic conversion script
Id: cif_fix_enum 1527 2010-12-29 10:47:43Z saulius 
;
_cod_original_sg_symbol_H-M P-1
_cod_database_code 7102827

loop_
_symmetry_equiv_pos_as_xyz
'x, y, z'
'-x, -y, -z'

loop_
_atom_site_label
_atom_site_type_symbol
_atom_site_fract_x
_atom_site_fract_y
_atom_site_fract_z
_atom_site_U_iso_or_equiv
_atom_site_adp_type
_atom_site_occupancy
_atom_site_symmetry_multiplicity
_atom_site_calc_flag
_atom_site_refinement_flags
_atom_site_disorder_assembly
_atom_site_disorder_group
Mn1 Mn 0.10955(5) 0.74916(4) -0.22562(4) 0.02055(13) Uani 1 1 d . . .
Mn2 Mn 0.0000 0.5000 -1.0000 0.01929(14) Uani 1 2 d S . .
O1 O 0.1945(3) 1.0119(2) -0.15382(19) 0.0295(4) Uani 1 1 d . . .
O2 O 0.3279(3) 1.2099(2) -0.2072(2) 0.0386(5) Uani 1 1 d . . .
O3 O 0.3315(3) 1.0092(2) -0.8018(2) 0.0315(4) Uani 1 1 d . . .
O4 O 0.1409(3) 0.74630(19) -0.98359(19) 0.0261(4) Uani 1 1 d . . .
O5 O -0.0471(3) 0.50871(19) -0.6605(2) 0.0337(4) Uani 1 1 d . . .
N1 N 0.1121(3) 0.7760(2) -0.4586(2) 0.0186(4) Uani 1 1 d . . .
N2 N 0.1016(3) 0.6860(2) -0.7361(2) 0.0177(4) Uani 1 1 d . . .
C1 C 0.2455(3) 1.0623(3) -0.2469(3) 0.0216(4) Uani 1 1 d . . .
C2 C 0.2011(3) 0.9319(2) -0.4241(2) 0.0170(4) Uani 1 1 d . . .
C3 C 0.2458(3) 0.9732(2) -0.5392(3) 0.0195(4) Uani 1 1 d . . .
H3 H 0.3093 1.0847 -0.5121 0.023 Uiso 1 1 calc R . .
C4 C 0.1929(3) 0.8431(2) -0.6963(2) 0.0166(4) Uani 1 1 d . . .
C5 C 0.2266(3) 0.8706(3) -0.8373(3) 0.0204(4) Uani 1 1 d . . .
C6 C 0.0556(3) 0.6531(3) -0.6190(2) 0.0193(4) Uani 1 1 d . . .
O1W O 0.4266(3) 0.7697(2) -0.1442(2) 0.0322(4) Uani 1 1 d . . .
H1 H 0.5039 0.8463 -0.1484 0.039 Uiso 1 1 d R . .
H2 H 0.4756 0.7740 -0.0478 0.039 Uiso 1 1 d R . .
O2W O -0.2041(3) 0.7163(3) -0.2850(3) 0.0459(5) Uani 1 1 d . . .
H4 H -0.2264 0.8052 -0.2369 0.055 Uiso 1 1 d R . .
H5 H -0.2421 0.6843 -0.3903 0.055 Uiso 1 1 d R . .
O3W O 0.2836(3) 0.4605(3) -0.9562(3) 0.0506(6) Uani 1 1 d . . .
H6 H 0.3879 0.5004 -0.8662 0.061 Uiso 1 1 d R . .
H7 H 0.2861 0.3783 -1.0360 0.061 Uiso 1 1 d R . .
O4W O 0.4072(4) 1.4207(3) -0.3689(4) 0.0817(10) Uani 1 1 d . . .
H9 H 0.3286 1.4548 -0.3261 0.098 Uiso 1 1 d R . .
H8 H 0.4895 1.4913 -0.3764 0.098 Uiso 1 1 d R . .

loop_
_atom_site_aniso_label
_atom_site_aniso_U_11
_atom_site_aniso_U_22
_atom_site_aniso_U_33
_atom_site_aniso_U_23
_atom_site_aniso_U_13
_atom_site_aniso_U_12
Mn1 0.0304(2) 0.01667(18) 0.01426(18) 0.00781(13) 0.00973(14) 0.00459(14)
Mn2 0.0299(3) 0.0149(2) 0.0117(2) 0.00440(17) 0.00989(18) 0.00598(18)
O1 0.0532(11) 0.0199(7) 0.0150(7) 0.0071(6) 0.0165(7) 0.0086(7)
O2 0.0661(13) 0.0159(8) 0.0280(9) 0.0037(7) 0.0266(9) 0.0025(8)
O3 0.0467(10) 0.0222(8) 0.0265(9) 0.0121(7) 0.0206(8) 0.0018(7)
O4 0.0443(9) 0.0202(7) 0.0138(7) 0.0077(6) 0.0149(7) 0.0059(7)
O5 0.0605(12) 0.0148(7) 0.0196(8) 0.0059(6) 0.0182(8) 0.0004(7)
N1 0.0284(9) 0.0152(8) 0.0111(8) 0.0057(6) 0.0084(7) 0.0054(7)
N2 0.0260(9) 0.0153(8) 0.0106(8) 0.0054(6) 0.0075(7) 0.0055(7)
C1 0.0294(11) 0.0173(9) 0.0147(9) 0.0051(8) 0.0076(8) 0.0078(8)
C2 0.0219(9) 0.0153(9) 0.0116(9) 0.0054(7) 0.0058(7) 0.0054(7)
C3 0.0278(10) 0.0141(9) 0.0138(9) 0.0062(8) 0.0081(8) 0.0025(8)
C4 0.0222(9) 0.0170(9) 0.0125(9) 0.0079(8) 0.0084(8) 0.0061(8)
C5 0.0283(11) 0.0204(10) 0.0170(10) 0.0103(8) 0.0127(8) 0.0084(8)
C6 0.0296(11) 0.0154(9) 0.0117(9) 0.0065(8) 0.0076(8) 0.0055(8)
O1W 0.0284(8) 0.0345(9) 0.0312(9) 0.0157(8) 0.0110(7) 0.0057(7)
O2W 0.0409(11) 0.0391(11) 0.0604(14) 0.0207(10) 0.0264(10) 0.0146(9)
O3W 0.0412(11) 0.0570(13) 0.0281(10) -0.0036(9) 0.0042(8) 0.0294(10)
O4W 0.0540(15) 0.0611(16) 0.079(2) -0.0015(15) 0.0054(14) 0.0208(13)

loop_
_atom_type_symbol
_atom_type_description
_atom_type_scat_dispersion_real
_atom_type_scat_dispersion_imag
_atom_type_scat_source
C C 0.0033 0.0016 'International Tables Vol C Tables 4.2.6.8 and 6.1.1.4'
H H 0.0000 0.0000 'International Tables Vol C Tables 4.2.6.8 and 6.1.1.4'
N N 0.0061 0.0033 'International Tables Vol C Tables 4.2.6.8 and 6.1.1.4'
O O 0.0106 0.0060 'International Tables Vol C Tables 4.2.6.8 and 6.1.1.4'
Mn Mn 0.3368 0.7283 'International Tables Vol C Tables 4.2.6.8 and 6.1.1.4'

loop_
_geom_angle_atom_site_label_1
_geom_angle_atom_site_label_2
_geom_angle_atom_site_label_3
_geom_angle
_geom_angle_site_symmetry_1
_geom_angle_site_symmetry_3
_geom_angle_publ_flag
O5 Mn1 O1 167.04(7) 2_564 . ?
O5 Mn1 O2W 91.18(8) 2_564 . ?
O1 Mn1 O2W 94.29(8) . . ?
O5 Mn1 O1W 86.17(7) 2_564 . ?
O1 Mn1 O1W 89.64(7) . . ?
O2W Mn1 O1W 173.08(8) . . ?
O5 Mn1 O4 89.32(6) 2_564 1_556 ?
O1 Mn1 O4 102.50(6) . 1_556 ?
O2W Mn1 O4 88.98(8) . 1_556 ?
O1W Mn1 O4 84.60(7) . 1_556 ?
O5 Mn1 N1 94.81(7) 2_564 . ?
O1 Mn1 N1 72.95(6) . . ?
O2W Mn1 N1 96.06(8) . . ?
O1W Mn1 N1 90.54(7) . . ?
O4 Mn1 N1 173.41(6) 1_556 . ?
O3W Mn2 O3W 180.000(1) . 2_563 ?
O3W Mn2 N2 87.47(7) . 2_563 ?
O3W Mn2 N2 92.53(7) 2_563 2_563 ?
O3W Mn2 N2 92.53(7) . . ?
O3W Mn2 N2 87.47(7) 2_563 . ?
N2 Mn2 N2 180.000(1) 2_563 . ?
O3W Mn2 O4 88.87(9) . . ?
O3W Mn2 O4 91.13(9) 2_563 . ?
N2 Mn2 O4 106.46(7) 2_563 . ?
N2 Mn2 O4 73.54(7) . . ?
O3W Mn2 O4 91.13(9) . 2_563 ?
O3W Mn2 O4 88.87(9) 2_563 2_563 ?
N2 Mn2 O4 73.54(7) 2_563 2_563 ?
N2 Mn2 O4 106.46(7) . 2_563 ?
O4 Mn2 O4 180.00(9) . 2_563 ?
C1 O1 Mn1 119.45(14) . . ?
C5 O4 Mn1 126.44(14) . 1_554 ?
C5 O4 Mn2 117.04(14) . . ?
Mn1 O4 Mn2 116.50(7) 1_554 . ?
C6 O5 Mn1 151.48(17) . 2_564 ?
C2 N1 C6 117.78(18) . . ?
C2 N1 Mn1 113.40(13) . . ?
C6 N1 Mn1 128.37(14) . . ?
C4 N2 C6 118.98(18) . . ?
C4 N2 Mn2 116.89(14) . . ?
C6 N2 Mn2 123.63(14) . . ?
O2 C1 O1 125.3(2) . . ?
O2 C1 C2 117.5(2) . . ?
O1 C1 C2 117.12(19) . . ?
N1 C2 C3 123.23(19) . . ?
N1 C2 C1 114.46(18) . . ?
C3 C2 C1 122.30(18) . . ?
C2 C3 C4 116.22(19) . . ?
C2 C3 H3 121.9 . . ?
C4 C3 H3 121.9 . . ?
N2 C4 C3 122.25(19) . . ?
N2 C4 C5 115.71(18) . . ?
C3 C4 C5 121.98(18) . . ?
O3 C5 O4 125.9(2) . . ?
O3 C5 C4 118.07(19) . . ?
O4 C5 C4 116.01(19) . . ?
O5 C6 N2 119.31(18) . . ?
O5 C6 N1 119.2(2) . . ?
N2 C6 N1 121.38(19) . . ?
Mn1 O1W H1 116.7 . . ?
Mn1 O1W H2 113.0 . . ?
H1 O1W H2 109.4 . . ?
Mn1 O2W H4 114.0 . . ?
Mn1 O2W H5 97.6 . . ?
H4 O2W H5 111.2 . . ?
Mn2 O3W H6 131.0 . . ?
Mn2 O3W H7 115.7 . . ?
H6 O3W H7 112.1 . . ?
H9 O4W H8 117.0 . . ?

loop_
_geom_bond_atom_site_label_1
_geom_bond_atom_site_label_2
_geom_bond_distance
_geom_bond_site_symmetry_2
_geom_bond_publ_flag
Mn1 O5 2.1006(19) 2_564 ?
Mn1 O1 2.167(2) . ?
Mn1 O2W 2.182(2) . ?
Mn1 O1W 2.215(2) . ?
Mn1 O4 2.2208(19) 1_556 ?
Mn1 N1 2.294(2) . ?
Mn2 O3W 2.168(2) . ?
Mn2 O3W 2.168(2) 2_563 ?
Mn2 N2 2.1992(19) 2_563 ?
Mn2 N2 2.1992(19) . ?
Mn2 O4 2.2532(19) . ?
Mn2 O4 2.2532(19) 2_563 ?
O1 C1 1.252(3) . ?
O2 C1 1.245(3) . ?
O3 C5 1.233(3) . ?
O4 C5 1.275(3) . ?
O4 Mn1 2.2208(19) 1_554 ?
O5 C6 1.256(3) . ?
O5 Mn1 2.1006(19) 2_564 ?
N1 C2 1.339(3) . ?
N1 C6 1.372(3) . ?
N2 C4 1.338(3) . ?
N2 C6 1.362(3) . ?
C1 C2 1.527(3) . ?
C2 C3 1.379(3) . ?
C3 C4 1.383(3) . ?
C3 H3 0.9500 . ?
C4 C5 1.518(3) . ?
O1W H1 0.8500 . ?
O1W H2 0.8499 . ?
O2W H4 0.8500 . ?
O2W H5 0.8500 . ?
O3W H6 0.8500 . ?
O3W H7 0.8499 . ?
O4W H9 0.8500 . ?
O4W H8 0.8500 . ?
